data_1544524
loop_
_publ_author_name
'Joshi, Madhur S.'
'Pigge, F. Christopher'

_publ_section_title
;
 Construction of 1,2,4-Triazole Derivatives via Cyclocondensation of
 Alkylidene Dihydropyridines and Aryldiazonium Salts.
;
_journal_issue 22
_journal_name_full 'Organic letters'
_journal_page_first 5916
_journal_page_last 5919
_journal_paper_doi 10.1021/acs.orglett.6b03019
_journal_volume 18
_journal_year 2016
_chemical_formula_moiety 'B F4, C17 H18 Br N4'
_chemical_formula_sum 'C17 H18 B Br F4 N4'
_chemical_formula_weight 445.07
_chemical_name_systematic '1-(4-bromophenyl)-4,5-diethyl-3-(pyridin-4-yl)-4H-1,2,4-triazol-1-ium tetrafluoroborate'
_space_group_crystal_system monoclinic
_space_group_IT_number 14
_space_group_name_Hall '-P 2yn'
_space_group_name_H-M_alt 'P 1 21/n 1'
_symmetry_space_group_name_Hall '-P 2yn'
_symmetry_space_group_name_H-M 'P 1 21/n 1'
_atom_sites_solution_hydrogens geom
_atom_sites_solution_primary direct
_audit_creation_date 2016-10-04
_audit_creation_method
;
Olex2 1.2
(compiled 2016.08.31 svn.r3340 for OlexSys, GUI svn.r5227)
;
_cell_angle_alpha 90
_cell_angle_beta 96.604(5)
_cell_angle_gamma 90
_cell_formula_units_Z 4
_cell_length_a 9.3019(9)
_cell_length_b 20.691(2)
_cell_length_c 10.1070(10)
_cell_measurement_reflns_used 34954
_cell_measurement_temperature 190(2)
_cell_measurement_theta_max 51.56
_cell_measurement_theta_min 4.509
_cell_volume 1932.3(3)
_computing_cell_refinement 'apexII (Bruker AXS, 2010)'
_computing_data_collection 'apexII (Bruker AXS, 2010)'
_computing_data_reduction 'apexII (Bruker AXS, 2010)'
_computing_molecular_graphics 'Olex2 (Dolomanov et al., 2009)'
_computing_publication_material 'Olex2 (Dolomanov et al., 2009)'
_computing_structure_refinement 'ShelXL (Sheldrick, 2015)'
_computing_structure_solution 'ShelXT (Sheldrick, 2015)'
_diffrn_ambient_temperature 190.15
_diffrn_measured_fraction_theta_full 0.999
_diffrn_measured_fraction_theta_max 0.990
_diffrn_measurement_device_type 'Bruker Nonius APEX II Kappa'
_diffrn_measurement_method 'CCD phi and omega scans'
_diffrn_radiation_type MoK\a
_diffrn_radiation_wavelength 0.71073
_diffrn_reflns_av_R_equivalents 0.0295
_diffrn_reflns_av_unetI/netI 0.0246
_diffrn_reflns_Laue_measured_fraction_full 0.999
_diffrn_reflns_Laue_measured_fraction_max 0.990
_diffrn_reflns_limit_h_max 12
_diffrn_reflns_limit_h_min -10
_diffrn_reflns_limit_k_max 26
_diffrn_reflns_limit_k_min -27
_diffrn_reflns_limit_l_max 13
_diffrn_reflns_limit_l_min -11
_diffrn_reflns_number 34152
_diffrn_reflns_point_group_measured_fraction_full 0.999
_diffrn_reflns_point_group_measured_fraction_max 0.990
_diffrn_reflns_theta_full 26.000
_diffrn_reflns_theta_max 27.931
_diffrn_reflns_theta_min 2.414
_exptl_absorpt_coefficient_mu 2.173
_exptl_absorpt_correction_T_max 0.7456
_exptl_absorpt_correction_T_min 0.6446
_exptl_absorpt_correction_type multi-scan
_exptl_absorpt_process_details
;
SADABS-2014/5 (Bruker,2014) was used for absorption correction.
wR2(int) was 0.0634 before and 0.0378 after correction.
The Ratio of minimum to maximum transmission is 0.8645.
The \l/2 correction factor is 0.00150.
;
_exptl_crystal_colour colourless
_exptl_crystal_colour_primary colourless
_exptl_crystal_density_diffrn 1.530
_exptl_crystal_description irregular
_exptl_crystal_F_000 896
_exptl_crystal_size_max 0.39
_exptl_crystal_size_mid 0.28
_exptl_crystal_size_min 0.15
_refine_diff_density_max 0.733
_refine_diff_density_min -0.623
_refine_diff_density_rms 0.068
_refine_ls_extinction_method none
_refine_ls_goodness_of_fit_ref 1.025
_refine_ls_hydrogen_treatment constr
_refine_ls_matrix_type full
_refine_ls_number_parameters 295
_refine_ls_number_reflns 4584
_refine_ls_number_restraints 84
_refine_ls_restrained_S_all 1.020
_refine_ls_R_factor_all 0.0617
_refine_ls_R_factor_gt 0.0417
_refine_ls_shift/su_max 0.001
_refine_ls_shift/su_mean 0.000
_refine_ls_structure_factor_coef Fsqd
_refine_ls_weighting_details 'w=1/[\s^2^(Fo^2^)+(0.0550P)^2^+1.8660P] where P=(Fo^2^+2Fc^2^)/3'
_refine_ls_weighting_scheme calc
_refine_ls_wR_factor_gt 0.1042
_refine_ls_wR_factor_ref 0.1146
_reflns_Friedel_coverage 0.000
_reflns_number_gt 3533
_reflns_number_total 4584
_reflns_threshold_expression 'I > 2\s(I)'
_cod_data_source_file ol6b03019_si_002.cif
_cod_data_source_block fcp168
_cod_depositor_comments
;Adding full bibliography for 1544524.cif.

 Adding full bibliography for 1544524.cif.
;
_cod_database_code 1544524
_shelx_space_group_comment
;
The symmetry employed for this shelxl refinement is uniquely defined
by the following loop, which should always be used as a source of
symmetry information in preference to the above space-group names.
They are only intended as comments.
;
_shelx_estimated_absorpt_t_max 0.736
_shelx_estimated_absorpt_t_min 0.484
_olex2_refinement_description
;
1. Fixed Uiso
 At 1.2 times of:
  All C(H) groups, All C(H,H) groups
 At 1.5 times of:
  All C(H,H,H) groups
2. Uiso/Uaniso restraints and constraints
Uanis(C12A) = Uanis(C12B)
3. Rigid body (RIGU) restrains
 N15A, C12A, C13A, C14A, C16A, C17A
 with sigma for 1-2 distances of 0.004 and sigma for 1-3 distances of 0.004
 N15B, C12B, C13B, C14B, C16B, C17B
 with sigma for 1-2 distances of 0.004 and sigma for 1-3 distances of 0.004
4. Same fragment restrains
{N15A, C12A, C13A, C14A, C16A, C17A} sigma for 1-2: 0.02, 1-3: 0.04
as
{N15B, C12B, C13B, C14B, C16B, C17B}
5. Others
 Sof(N15B)=Sof(C12B)=Sof(C13B)=Sof(H13B)=Sof(C14B)=Sof(H14B)=Sof(C16B)=
 Sof(H16B)=Sof(C17B)=Sof(H17B)=1-FVAR(1)
 Sof(N15A)=Sof(C12A)=Sof(C13A)=Sof(H13A)=Sof(C14A)=Sof(H14A)=Sof(C16A)=
 Sof(H16A)=Sof(C17A)=Sof(H17A)=FVAR(1)
6.a Secondary CH2 refined with riding coordinates:
 C18(H18A,H18B), C20(H20A,H20B)
6.b Aromatic/amide H refined with riding coordinates:
 C7(H7), C8(H8), C10(H10), C11(H11), C13A(H13A), C14A(H14A), C16A(H16A),
 C17A(H17A), C13B(H13B), C14B(H14B), C16B(H16B), C17B(H17B)
6.c Idealised Me refined as rotating group:
 C19(H19A,H19B,H19C), C21(H21A,H21B,H21C)
;
_shelx_shelxl_version_number 2014/7
_olex2_submission_special_instructions 'No special instructions were received'

loop_
_space_group_symop_operation_xyz
'x, y, z'
'-x+1/2, y+1/2, -z+1/2'
'-x, -y, -z'
'x-1/2, -y-1/2, z-1/2'

loop_
_atom_site_label
_atom_site_type_symbol
_atom_site_fract_x
_atom_site_fract_y
_atom_site_fract_z
_atom_site_U_iso_or_equiv
_atom_site_adp_type
_atom_site_occupancy
_atom_site_site_symmetry_order
_atom_site_calc_flag
_atom_site_refinement_flags_posn
_atom_site_refinement_flags_adp
_atom_site_refinement_flags_occupancy
_atom_site_disorder_assembly
_atom_site_disorder_group
B1 B 0.5470(3) 0.81399(15) 0.4462(3) 0.0375(7) Uani 1 1 d . . . . .
F1 F 0.5513(3) 0.84276(13) 0.3245(3) 0.0889(8) Uani 1 1 d . . . . .
F2 F 0.6069(2) 0.85320(12) 0.5473(3) 0.0924(9) Uani 1 1 d . . . . .
F3 F 0.4061(2) 0.80252(11) 0.4638(2) 0.0666(6) Uani 1 1 d . . . . .
F4 F 0.6234(3) 0.75734(11) 0.4479(2) 0.0781(7) Uani 1 1 d . . . . .
Br1 Br 0.74846(4) 0.47728(2) 0.86785(3) 0.05195(13) Uani 1 1 d . . . . .
N1 N 0.3712(2) 0.71157(9) 0.72840(18) 0.0233(4) Uani 1 1 d . . . . .
N2 N 0.4132(2) 0.76770(9) 0.79415(19) 0.0265(4) Uani 1 1 d . . . . .
N4 N 0.2112(2) 0.78098(9) 0.65958(18) 0.0238(4) Uani 1 1 d . . . . .
C3 C 0.3134(2) 0.80881(11) 0.7505(2) 0.0251(5) Uani 1 1 d . . . . .
C5 C 0.2492(2) 0.71896(11) 0.6471(2) 0.0229(4) Uani 1 1 d . . . . .
C6 C 0.4579(2) 0.65469(11) 0.7548(2) 0.0253(5) Uani 1 1 d . . . . .
C7 C 0.6034(3) 0.65761(12) 0.7350(3) 0.0320(5) Uani 1 1 d . . . . .
H7 H 0.6422 0.6953 0.6986 0.038 Uiso 1 1 calc R . . . .
C8 C 0.6905(3) 0.60458(13) 0.7692(3) 0.0365(6) Uani 1 1 d . . . . .
H8 H 0.7907 0.6057 0.7588 0.044 Uiso 1 1 calc R . . . .
C9 C 0.6303(3) 0.54997(12) 0.8188(3) 0.0340(6) Uani 1 1 d . . . . .
C10 C 0.4854(3) 0.54710(12) 0.8372(3) 0.0354(6) Uani 1 1 d . . . . .
H10 H 0.4459 0.5088 0.8702 0.042 Uiso 1 1 calc R . . . .
C11 C 0.3982(3) 0.60088(12) 0.8067(3) 0.0304(5) Uani 1 1 d . . . . .
H11 H 0.2992 0.6005 0.8216 0.037 Uiso 1 1 calc R . . . .
C18 C 0.0847(3) 0.81294(13) 0.5864(2) 0.0333(6) Uani 1 1 d . . . . .
H18A H 0.0661 0.7939 0.4962 0.040 Uiso 1 1 calc R . . . .
H18B H 0.1063 0.8594 0.5762 0.040 Uiso 1 1 calc R . . . .
C19 C -0.0481(4) 0.8062(2) 0.6555(4) 0.0746(12) Uani 1 1 d . . . . .
H19A H -0.1306 0.8259 0.6009 0.112 Uiso 1 1 calc GR . . . .
H19B H -0.0331 0.8281 0.7420 0.112 Uiso 1 1 calc GR . . . .
H19C H -0.0679 0.7603 0.6690 0.112 Uiso 1 1 calc GR . . . .
C20 C 0.1758(3) 0.66961(12) 0.5560(2) 0.0292(5) Uani 1 1 d . . . . .
H20A H 0.0759 0.6842 0.5263 0.035 Uiso 1 1 calc R . . . .
H20B H 0.1694 0.6286 0.6054 0.035 Uiso 1 1 calc R . . . .
C21 C 0.2530(4) 0.65735(18) 0.4357(3) 0.0578(9) Uani 1 1 d . . . . .
H21A H 0.1986 0.6256 0.3779 0.087 Uiso 1 1 calc GR . . . .
H21B H 0.3502 0.6406 0.4641 0.087 Uiso 1 1 calc GR . . . .
H21C H 0.2605 0.6978 0.3867 0.087 Uiso 1 1 calc GR . . . .
N15A N 0.3381(14) 1.0062(4) 0.8712(13) 0.041(2) Uani 0.57(2) 1 d D U P A 1
C12A C 0.323(3) 0.8778(7) 0.791(2) 0.0272(16) Uani 0.57(2) 1 d D U P A 1
C13A C 0.3721(12) 0.9244(4) 0.7091(11) 0.0342(19) Uani 0.57(2) 1 d D U P A 1
H13A H 0.3993 0.9139 0.6240 0.041 Uiso 0.57(2) 1 calc R . P A 1
C14A C 0.3803(10) 0.9876(4) 0.7569(12) 0.0358(19) Uani 0.57(2) 1 d D U P A 1
H14A H 0.4189 1.0196 0.7035 0.043 Uiso 0.57(2) 1 calc R . P A 1
C16A C 0.287(2) 0.9606(4) 0.9464(9) 0.058(3) Uani 0.57(2) 1 d D U P A 1
H16A H 0.2544 0.9730 1.0284 0.069 Uiso 0.57(2) 1 calc R . P A 1
C17A C 0.2792(18) 0.8955(4) 0.9100(9) 0.049(3) Uani 0.57(2) 1 d D U P A 1
H17A H 0.2443 0.8642 0.9670 0.059 Uiso 0.57(2) 1 calc R . P A 1
N15B N 0.306(2) 1.0024(7) 0.8988(18) 0.049(3) Uani 0.43(2) 1 d D U P A 2
C12B C 0.302(4) 0.8767(9) 0.798(3) 0.0272(16) Uani 0.43(2) 1 d D U P A 2
C13B C 0.3939(17) 0.9222(6) 0.7553(18) 0.043(3) Uani 0.43(2) 1 d D U P A 2
H13B H 0.4579 0.9114 0.6919 0.052 Uiso 0.43(2) 1 calc R . P A 2
C14B C 0.3903(17) 0.9852(7) 0.809(2) 0.052(3) Uani 0.43(2) 1 d D U P A 2
H14B H 0.4519 1.0171 0.7774 0.063 Uiso 0.43(2) 1 calc R . P A 2
C16B C 0.218(2) 0.9579(6) 0.9355(14) 0.054(3) Uani 0.43(2) 1 d D U P A 2
H16B H 0.1531 0.9701 0.9968 0.065 Uiso 0.43(2) 1 calc R . P A 2
C17B C 0.2137(18) 0.8948(5) 0.8914(14) 0.046(3) Uani 0.43(2) 1 d D U P A 2
H17B H 0.1504 0.8645 0.9251 0.055 Uiso 0.43(2) 1 calc R . P A 2

loop_
_atom_site_aniso_label
_atom_site_aniso_U_11
_atom_site_aniso_U_22
_atom_site_aniso_U_33
_atom_site_aniso_U_23
_atom_site_aniso_U_13
_atom_site_aniso_U_12
B1 0.0333(15) 0.0378(16) 0.0433(17) -0.0069(13) 0.0125(13) -0.0048(12)
F1 0.0866(17) 0.0991(18) 0.0910(17) 0.0381(14) 0.0525(14) 0.0131(14)
F2 0.0571(13) 0.0870(17) 0.129(2) -0.0686(16) -0.0064(13) -0.0011(12)
F3 0.0413(10) 0.0922(15) 0.0695(13) 0.0086(11) 0.0198(9) -0.0214(10)
F4 0.0929(16) 0.0613(13) 0.0775(15) -0.0186(11) -0.0017(12) 0.0309(12)
Br1 0.0501(2) 0.04444(19) 0.0621(2) 0.00709(14) 0.01000(15) 0.02540(13)
N1 0.0249(9) 0.0205(9) 0.0239(9) -0.0034(7) 0.0006(7) 0.0006(7)
N2 0.0296(10) 0.0216(9) 0.0272(10) -0.0038(8) -0.0020(8) -0.0003(8)
N4 0.0262(9) 0.0251(9) 0.0200(9) 0.0012(7) 0.0014(7) 0.0021(7)
C3 0.0288(11) 0.0246(11) 0.0216(11) 0.0002(9) 0.0019(9) 0.0007(9)
C5 0.0248(11) 0.0259(11) 0.0179(10) 0.0019(8) 0.0021(8) -0.0002(8)
C6 0.0272(11) 0.0236(11) 0.0240(11) -0.0040(9) -0.0010(9) 0.0038(9)
C7 0.0308(13) 0.0325(13) 0.0338(13) -0.0005(10) 0.0079(10) 0.0017(10)
C8 0.0294(13) 0.0433(15) 0.0379(14) -0.0033(12) 0.0089(11) 0.0085(11)
C9 0.0398(14) 0.0285(12) 0.0336(13) -0.0038(10) 0.0032(11) 0.0126(11)
C10 0.0364(14) 0.0256(12) 0.0433(15) 0.0019(11) 0.0012(11) 0.0026(10)
C11 0.0251(12) 0.0278(12) 0.0378(14) -0.0014(10) 0.0009(10) 0.0011(9)
C18 0.0355(13) 0.0324(13) 0.0295(13) 0.0042(10) -0.0070(10) 0.0076(10)
C19 0.0415(19) 0.114(3) 0.069(2) 0.026(2) 0.0112(17) 0.037(2)
C20 0.0304(12) 0.0290(12) 0.0270(12) -0.0043(9) -0.0015(10) -0.0025(10)
C21 0.063(2) 0.071(2) 0.0417(17) -0.0299(16) 0.0157(15) -0.0183(17)
N15A 0.064(5) 0.018(3) 0.042(5) -0.003(2) 0.008(3) 0.005(2)
C12A 0.028(6) 0.0223(12) 0.030(2) -0.0006(13) -0.0011(19) 0.0042(17)
C13A 0.041(4) 0.024(2) 0.040(4) -0.001(3) 0.013(4) 0.003(2)
C14A 0.037(3) 0.025(3) 0.047(4) 0.000(3) 0.009(3) 0.0019(19)
C16A 0.111(9) 0.029(3) 0.036(3) -0.006(2) 0.019(5) -0.004(4)
C17A 0.090(8) 0.028(3) 0.033(3) -0.001(2) 0.020(4) -0.003(4)
N15B 0.067(6) 0.040(5) 0.041(6) -0.005(4) 0.008(4) 0.001(4)
C12B 0.028(6) 0.0223(12) 0.030(2) -0.0006(13) -0.0011(19) 0.0042(17)
C13B 0.040(5) 0.037(4) 0.054(7) -0.011(5) 0.014(6) -0.006(3)
C14B 0.055(6) 0.038(4) 0.065(8) -0.012(5) 0.014(7) -0.010(4)
C16B 0.078(7) 0.036(4) 0.053(5) -0.006(3) 0.023(6) 0.004(4)
C17B 0.063(7) 0.030(3) 0.048(5) -0.002(3) 0.027(6) 0.001(4)

loop_
_atom_type_symbol
_atom_type_description
_atom_type_scat_dispersion_real
_atom_type_scat_dispersion_imag
_atom_type_scat_source
C C 0.0033 0.0016 'International Tables Vol C Tables 4.2.6.8 and 6.1.1.4'
H H 0.0000 0.0000 'International Tables Vol C Tables 4.2.6.8 and 6.1.1.4'
B B 0.0013 0.0007 'International Tables Vol C Tables 4.2.6.8 and 6.1.1.4'
Br Br -0.2901 2.4595 'International Tables Vol C Tables 4.2.6.8 and 6.1.1.4'
F F 0.0171 0.0103 'International Tables Vol C Tables 4.2.6.8 and 6.1.1.4'
N N 0.0061 0.0033 'International Tables Vol C Tables 4.2.6.8 and 6.1.1.4'

loop_
_geom_angle_atom_site_label_1
_geom_angle_atom_site_label_2
_geom_angle_atom_site_label_3
_geom_angle
F1 B1 F2 111.1(3)
F3 B1 F1 108.7(3)
F3 B1 F2 108.6(3)
F3 B1 F4 110.7(3)
F4 B1 F1 108.3(3)
F4 B1 F2 109.3(3)
N2 N1 C6 118.81(17)
C5 N1 N2 112.12(18)
C5 N1 C6 129.06(19)
C3 N2 N1 103.76(18)
C3 N4 C18 126.9(2)
C5 N4 C3 107.18(18)
C5 N4 C18 125.89(19)
N2 C3 N4 111.46(19)
N2 C3 C12A 121.4(13)
N2 C3 C12B 125.6(18)
N4 C3 C12A 127.0(13)
N4 C3 C12B 122.8(17)
N1 C5 N4 105.48(19)
N1 C5 C20 127.0(2)
N4 C5 C20 127.5(2)
C7 C6 N1 118.2(2)
C11 C6 N1 119.5(2)
C11 C6 C7 122.1(2)
C6 C7 H7 120.6
C8 C7 C6 118.7(2)
C8 C7 H7 120.6
C7 C8 H8 120.3
C9 C8 C7 119.3(2)
C9 C8 H8 120.3
C8 C9 Br1 119.8(2)
C8 C9 C10 121.8(2)
C10 C9 Br1 118.4(2)
C9 C10 H10 120.4
C9 C10 C11 119.2(2)
C11 C10 H10 120.4
C6 C11 C10 118.8(2)
C6 C11 H11 120.6
C10 C11 H11 120.6
N4 C18 H18A 109.1
N4 C18 H18B 109.1
N4 C18 C19 112.3(2)
H18A C18 H18B 107.9
C19 C18 H18A 109.1
C19 C18 H18B 109.1
C18 C19 H19A 109.5
C18 C19 H19B 109.5
C18 C19 H19C 109.5
H19A C19 H19B 109.5
H19A C19 H19C 109.5
H19B C19 H19C 109.5
C5 C20 H20A 109.0
C5 C20 H20B 109.0
C5 C20 C21 112.9(2)
H20A C20 H20B 107.8
C21 C20 H20A 109.0
C21 C20 H20B 109.0
C20 C21 H21A 109.5
C20 C21 H21B 109.5
C20 C21 H21C 109.5
H21A C21 H21B 109.5
H21A C21 H21C 109.5
H21B C21 H21C 109.5
C14A N15A C16A 117.1(7)
C13A C12A C3 121.6(9)
C17A C12A C3 118.9(9)
C17A C12A C13A 119.5(9)
C12A C13A H13A 121.4
C12A C13A C14A 117.3(7)
C14A C13A H13A 121.4
N15A C14A C13A 124.5(7)
N15A C14A H14A 117.8
C13A C14A H14A 117.8
N15A C16A H16A 118.5
N15A C16A C17A 122.9(8)
C17A C16A H16A 118.5
C12A C17A C16A 118.6(8)
C12A C17A H17A 120.7
C16A C17A H17A 120.7
C16B N15B C14B 116.5(11)
C13B C12B C3 117.9(12)
C17B C12B C3 123.6(10)
C17B C12B C13B 118.3(11)
C12B C13B H13B 121.1
C12B C13B C14B 117.9(11)
C14B C13B H13B 121.1
N15B C14B C13B 123.6(11)
N15B C14B H14B 118.2
C13B C14B H14B 118.2
N15B C16B H16B 117.6
N15B C16B C17B 124.8(10)
C17B C16B H16B 117.6
C12B C17B C16B 118.9(10)
C12B C17B H17B 120.6
C16B C17B H17B 120.6

loop_
_geom_bond_atom_site_label_1
_geom_bond_atom_site_label_2
_geom_bond_distance
B1 F1 1.371(4)
B1 F2 1.372(4)
B1 F3 1.364(3)
B1 F4 1.369(4)
Br1 C9 1.895(2)
N1 N2 1.372(3)
N1 C5 1.332(3)
N1 C6 1.434(3)
N2 C3 1.298(3)
N4 C3 1.371(3)
N4 C5 1.341(3)
N4 C18 1.473(3)
C3 C12A 1.484(12)
C3 C12B 1.494(16)
C5 C20 1.487(3)
C6 C7 1.392(3)
C6 C11 1.375(3)
C7 H7 0.9500
C7 C8 1.384(4)
C8 H8 0.9500
C8 C9 1.380(4)
C9 C10 1.382(4)
C10 H10 0.9500
C10 C11 1.390(3)
C11 H11 0.9500
C18 H18A 0.9900
C18 H18B 0.9900
C18 C19 1.494(4)
C19 H19A 0.9800
C19 H19B 0.9800
C19 H19C 0.9800
C20 H20A 0.9900
C20 H20B 0.9900
C20 C21 1.503(4)
C21 H21A 0.9800
C21 H21B 0.9800
C21 H21C 0.9800
N15A C14A 1.320(9)
N15A C16A 1.331(9)
C12A C13A 1.380(11)
C12A C17A 1.367(11)
C13A H13A 0.9500
C13A C14A 1.393(8)
C14A H14A 0.9500
C16A H16A 0.9500
C16A C17A 1.396(8)
C17A H17A 0.9500
N15B C14B 1.317(12)
N15B C16B 1.313(12)
C12B C13B 1.377(14)
C12B C17B 1.368(12)
C13B H13B 0.9500
C13B C14B 1.414(11)
C14B H14B 0.9500
C16B H16B 0.9500
C16B C17B 1.378(10)
C17B H17B 0.9500

loop_
_geom_torsion_atom_site_label_1
_geom_torsion_atom_site_label_2
_geom_torsion_atom_site_label_3
_geom_torsion_atom_site_label_4
_geom_torsion
Br1 C9 C10 C11 177.46(19)
N1 N2 C3 N4 -0.4(3)
N1 N2 C3 C12A -175.8(6)
N1 N2 C3 C12B 175.2(7)
N1 C5 C20 C21 -73.7(3)
N1 C6 C7 C8 175.4(2)
N1 C6 C11 C10 -177.2(2)
N2 N1 C5 N4 0.3(2)
N2 N1 C5 C20 177.0(2)
N2 N1 C6 C7 -56.8(3)
N2 N1 C6 C11 118.8(2)
N2 C3 C12A C13A 99(2)
N2 C3 C12A C17A -82(2)
N2 C3 C12B C13B 77(3)
N2 C3 C12B C17B -97(3)
N4 C3 C12A C13A -76(2)
N4 C3 C12A C17A 103(2)
N4 C3 C12B C13B -108(3)
N4 C3 C12B C17B 78(4)
N4 C5 C20 C21 102.4(3)
C3 N4 C5 N1 -0.5(2)
C3 N4 C5 C20 -177.2(2)
C3 N4 C18 C19 -93.5(3)
C3 C12A C13A C14A -178.5(17)
C3 C12A C17A C16A -179.3(16)
C3 C12B C13B C14B -175(2)
C3 C12B C17B C16B 176(2)
C5 N1 N2 C3 0.1(3)
C5 N1 C6 C7 124.0(3)
C5 N1 C6 C11 -60.3(3)
C5 N4 C3 N2 0.6(3)
C5 N4 C3 C12A 175.7(6)
C5 N4 C3 C12B -175.2(7)
C5 N4 C18 C19 87.9(3)
C6 N1 N2 C3 -179.2(2)
C6 N1 C5 N4 179.5(2)
C6 N1 C5 C20 -3.8(4)
C6 C7 C8 C9 1.6(4)
C7 C6 C11 C10 -1.7(4)
C7 C8 C9 Br1 -179.36(19)
C7 C8 C9 C10 -1.0(4)
C8 C9 C10 C11 -0.9(4)
C9 C10 C11 C6 2.2(4)
C11 C6 C7 C8 -0.2(4)
C18 N4 C3 N2 -178.2(2)
C18 N4 C3 C12A -3.1(7)
C18 N4 C3 C12B 6.0(8)
C18 N4 C5 N1 178.3(2)
C18 N4 C5 C20 1.6(4)
N15A C16A C17A C12A -1(2)
C12A C13A C14A N15A -3(2)
C13A C12A C17A C16A -1(3)
C14A N15A C16A C17A 1.1(17)
C16A N15A C14A C13A 1.4(17)
C17A C12A C13A C14A 3(3)
N15B C16B C17B C12B -3(3)
C12B C13B C14B N15B 2(3)
C13B C12B C17B C16B 2(4)
C14B N15B C16B C17B 3(3)
C16B N15B C14B C13B -3(2)
C17B C12B C13B C14B -1(4)
